data_1515800
loop_
_publ_author_name
'Peng, Yang'
'Fischer, Roland C.'
'Merrill, W. Alexander'
'Fischer, Jelena'
'Pu, Lihung'
'Ellis, Bobby D.'
'Fettinger, James C.'
'Herber, Rolfe H.'
'Power, Philip P.'

_publ_section_title
;
 Substituent effects in ditetrel alkyne analogues: multiple vs. single
 bonded isomers
;
_journal_issue 4
_journal_name_full 'Chemical Science'
_journal_page_first 461
_journal_paper_doi 10.1039/c0sc00240b
_journal_volume 1
_journal_year 2010
_chemical_formula_sum 'C82 H106 Sn2'
_chemical_formula_weight 1329.05
_chemical_name_systematic
;
?
;
_space_group_IT_number 2
_symmetry_cell_setting triclinic
_symmetry_space_group_name_Hall '-P 1'
_symmetry_space_group_name_H-M 'P -1'
_atom_sites_solution_hydrogens geom
_atom_sites_solution_primary direct
_atom_sites_solution_secondary difmap
_audit_creation_method SHELXL-97
_cell_angle_alpha 103.2180(10)
_cell_angle_beta 107.0010(10)
_cell_angle_gamma 91.5410(10)
_cell_formula_units_Z 1
_cell_length_a 10.5215(6)
_cell_length_b 12.0825(7)
_cell_length_c 15.3370(9)
_cell_measurement_reflns_used 8266
_cell_measurement_temperature 90(2)
_cell_measurement_theta_max 29.5496
_cell_measurement_theta_min 2.9631
_cell_volume 1805.90(18)
_computing_cell_refinement 'Bruker SAINT'
_computing_data_collection 'Bruker APEXII software'
_computing_data_reduction 'Bruker SAINT'
_computing_structure_refinement 'SHELXL-97 (Sheldrick, 1997)'
_computing_structure_solution 'SHELXS-97 (Sheldrick, 1990)'
_diffrn_ambient_temperature 90(2)
_diffrn_measured_fraction_theta_full 0.989
_diffrn_measured_fraction_theta_max 0.989
_diffrn_measurement_device_type 'Bruker APEXII'
_diffrn_measurement_method '\w and \f'
_diffrn_radiation_monochromator graphite
_diffrn_radiation_source 'fine-focus sealed tube'
_diffrn_radiation_type MoK\a
_diffrn_radiation_wavelength 0.71073
_diffrn_reflns_av_R_equivalents 0.0327
_diffrn_reflns_av_sigmaI/netI 0.0459
_diffrn_reflns_limit_h_max 14
_diffrn_reflns_limit_h_min -14
_diffrn_reflns_limit_k_max 16
_diffrn_reflns_limit_k_min -16
_diffrn_reflns_limit_l_max 21
_diffrn_reflns_limit_l_min -21
_diffrn_reflns_number 23153
_diffrn_reflns_theta_full 29.57
_diffrn_reflns_theta_max 29.57
_diffrn_reflns_theta_min 2.83
_exptl_absorpt_coefficient_mu 0.733
_exptl_absorpt_correction_T_max 0.9574
_exptl_absorpt_correction_T_min 0.8212
_exptl_absorpt_correction_type multi-scan
_exptl_absorpt_process_details 'SADABS 2008/2 (Sheldrick, 2008)'
_exptl_crystal_colour green
_exptl_crystal_density_diffrn 1.222
_exptl_crystal_density_method 'not measured'
_exptl_crystal_description plate
_exptl_crystal_F_000 698
_exptl_crystal_size_max 0.28
_exptl_crystal_size_mid 0.10
_exptl_crystal_size_min 0.06
_refine_diff_density_max 0.629
_refine_diff_density_min -0.711
_refine_diff_density_rms 0.081
_refine_ls_extinction_method none
_refine_ls_goodness_of_fit_ref 0.767
_refine_ls_hydrogen_treatment refall
_refine_ls_matrix_type full
_refine_ls_number_parameters 591
_refine_ls_number_reflns 10013
_refine_ls_number_restraints 0
_refine_ls_restrained_S_all 0.767
_refine_ls_R_factor_all 0.0441
_refine_ls_R_factor_gt 0.0328
_refine_ls_shift/su_max 0.003
_refine_ls_shift/su_mean 0.000
_refine_ls_structure_factor_coef Fsqd
_refine_ls_weighting_details 'calc w=1/[\s^2^(Fo^2^)+(0.1000P)^2^+0.0000P] where P=(Fo^2^+2Fc^2^)/3'
_refine_ls_weighting_scheme calc
_refine_ls_wR_factor_gt 0.0930
_refine_ls_wR_factor_ref 0.1041
_reflns_number_gt 8407
_reflns_number_total 10013
_reflns_threshold_expression >2sigma(I)
_cod_data_source_file c0sc00240b.txt
_cod_data_source_block rw35
_cod_original_sg_symbol_H-M P-1
_cod_database_code 1515800

loop_
_symmetry_equiv_pos_as_xyz
'x, y, z'
'-x, -y, -z'

loop_
_atom_site_label
_atom_site_type_symbol
_atom_site_fract_x
_atom_site_fract_y
_atom_site_fract_z
_atom_site_U_iso_or_equiv
_atom_site_adp_type
_atom_site_occupancy
_atom_site_symmetry_multiplicity
_atom_site_calc_flag
Sn1 Sn 0.526570(15) 0.530503(11) 0.592512(10) 0.01909(6) Uani 1 1 d
C1 C 0.59481(19) 0.70373(17) 0.67756(14) 0.0141(3) Uani 1 1 d
C2 C 0.61597(19) 0.79743(17) 0.64174(13) 0.0142(3) Uani 1 1 d
C3 C 0.6677(2) 0.90351(17) 0.70290(14) 0.0149(4) Uani 1 1 d
H3 H 0.680(3) 0.959(2) 0.6774(18) 0.014(6) Uiso 1 1 d
C4 C 0.70355(19) 0.92092(16) 0.80095(14) 0.0137(3) Uani 1 1 d
C5 C 0.68015(19) 0.82749(17) 0.83580(13) 0.0148(4) Uani 1 1 d
H5 H 0.704(3) 0.836(2) 0.9006(19) 0.017(6) Uiso 1 1 d
C6 C 0.62647(19) 0.72043(17) 0.77555(14) 0.0141(3) Uani 1 1 d
C7 C 0.58856(19) 0.77995(16) 0.53772(13) 0.0136(3) Uani 1 1 d
C8 C 0.4601(2) 0.78999(17) 0.48009(14) 0.0158(4) Uani 1 1 d
C9 C 0.4375(2) 0.77007(19) 0.38326(15) 0.0191(4) Uani 1 1 d
H9 H 0.360(3) 0.773(2) 0.3468(19) 0.014(6) Uiso 1 1 d
C10 C 0.5392(2) 0.74216(19) 0.34376(15) 0.0215(4) Uani 1 1 d
H10 H 0.526(3) 0.730(3) 0.277(2) 0.027(7) Uiso 1 1 d
C11 C 0.6655(2) 0.73242(19) 0.40128(15) 0.0190(4) Uani 1 1 d
H11 H 0.730(3) 0.715(2) 0.3743(19) 0.015(6) Uiso 1 1 d
C12 C 0.6928(2) 0.75025(17) 0.49844(14) 0.0157(4) Uani 1 1 d
C13 C 0.6080(2) 0.62144(17) 0.81596(13) 0.0140(3) Uani 1 1 d
C14 C 0.4846(2) 0.59410(17) 0.82838(13) 0.0157(4) Uani 1 1 d
C15 C 0.4716(2) 0.50320(19) 0.86857(15) 0.0192(4) Uani 1 1 d
H15 H 0.398(3) 0.482(3) 0.883(2) 0.035(8) Uiso 1 1 d
C16 C 0.5789(2) 0.44069(19) 0.89649(15) 0.0208(4) Uani 1 1 d
H16 H 0.573(3) 0.375(3) 0.926(2) 0.037(9) Uiso 1 1 d
C17 C 0.6998(2) 0.46709(19) 0.88306(15) 0.0203(4) Uani 1 1 d
H17 H 0.775(3) 0.422(2) 0.902(2) 0.021(7) Uiso 1 1 d
C18 C 0.7167(2) 0.55679(17) 0.84230(14) 0.0165(4) Uani 1 1 d
C19 C 0.7702(2) 1.03727(18) 0.86504(14) 0.0182(4) Uani 1 1 d
C20 C 0.8120(2) 1.0363(2) 0.96932(15) 0.0228(4) Uani 1 1 d
H20A H 0.869(3) 0.980(3) 0.985(2) 0.027(7) Uiso 1 1 d
H20B H 0.724(3) 1.030(3) 0.985(2) 0.028(8) Uiso 1 1 d
H20C H 0.862(3) 1.106(3) 1.004(2) 0.037(8) Uiso 1 1 d
C21 C 0.6730(3) 1.1293(2) 0.85005(18) 0.0287(5) Uani 1 1 d
H21A H 0.598(3) 1.112(3) 0.868(2) 0.027(7) Uiso 1 1 d
H21B H 0.641(3) 1.136(3) 0.789(2) 0.028(7) Uiso 1 1 d
H21C H 0.715(3) 1.204(3) 0.890(2) 0.033(8) Uiso 1 1 d
C22 C 0.8954(3) 1.0688(2) 0.84070(19) 0.0317(6) Uani 1 1 d
H22A H 0.941(3) 1.139(3) 0.883(2) 0.037(9) Uiso 1 1 d
H22B H 0.875(3) 1.076(3) 0.781(2) 0.034(8) Uiso 1 1 d
H22C H 0.955(3) 1.010(3) 0.844(2) 0.042(9) Uiso 1 1 d
C23 C 0.3478(2) 0.82437(19) 0.52180(15) 0.0182(4) Uani 1 1 d
H23 H 0.372(3) 0.820(3) 0.582(2) 0.027(7) Uiso 1 1 d
C24 C 0.2175(3) 0.7481(3) 0.4688(3) 0.0499(9) Uani 1 1 d
H24C H 0.152(4) 0.761(3) 0.496(3) 0.042(9) Uiso 1 1 d
H24B H 0.242(5) 0.665(5) 0.479(4) 0.092(17) Uiso 1 1 d
H24A H 0.177(5) 0.759(4) 0.401(4) 0.092(17) Uiso 1 1 d
C25 C 0.3256(4) 0.9483(3) 0.5245(3) 0.0443(8) Uani 1 1 d
H25A H 0.257(4) 0.964(4) 0.549(3) 0.060(12) Uiso 1 1 d
H25B H 0.395(5) 1.001(4) 0.556(3) 0.078(15) Uiso 1 1 d
H25C H 0.303(4) 0.968(3) 0.462(3) 0.048(10) Uiso 1 1 d
C26 C 0.8321(2) 0.7394(2) 0.56007(15) 0.0198(4) Uani 1 1 d
H26 H 0.825(3) 0.726(2) 0.6186(19) 0.015(6) Uiso 1 1 d
C27 C 0.8940(2) 0.6356(2) 0.51721(19) 0.0274(5) Uani 1 1 d
H27A H 0.976(3) 0.629(3) 0.559(2) 0.030(8) Uiso 1 1 d
H27B H 0.836(3) 0.564(3) 0.500(2) 0.037(9) Uiso 1 1 d
H27C H 0.910(3) 0.642(3) 0.455(2) 0.037(8) Uiso 1 1 d
C28 C 0.9238(2) 0.8489(2) 0.5815(2) 0.0316(6) Uani 1 1 d
H28C H 0.887(3) 0.917(3) 0.614(2) 0.026(7) Uiso 1 1 d
H28B H 0.934(4) 0.871(3) 0.528(3) 0.050(10) Uiso 1 1 d
H28A H 1.010(4) 0.838(3) 0.614(3) 0.053(10) Uiso 1 1 d
C29 C 0.8505(2) 0.5839(2) 0.82875(17) 0.0214(4) Uani 1 1 d
H29 H 0.839(3) 0.628(2) 0.789(2) 0.021(7) Uiso 1 1 d
C30 C 0.9562(3) 0.6359(3) 0.9234(2) 0.0389(6) Uani 1 1 d
H30A H 1.042(4) 0.653(3) 0.916(3) 0.053(11) Uiso 1 1 d
H30B H 0.935(4) 0.694(4) 0.961(3) 0.061(12) Uiso 1 1 d
H30C H 0.973(4) 0.582(4) 0.967(3) 0.069(13) Uiso 1 1 d
C31 C 0.8957(3) 0.4778(3) 0.7740(3) 0.0419(7) Uani 1 1 d
H31A H 0.827(4) 0.451(3) 0.713(3) 0.047(10) Uiso 1 1 d
H31B H 0.975(4) 0.491(3) 0.766(3) 0.055(11) Uiso 1 1 d
H31C H 0.917(4) 0.416(4) 0.813(3) 0.067(13) Uiso 1 1 d
C32 C 0.3656(2) 0.66212(19) 0.80108(15) 0.0192(4) Uani 1 1 d
H32 H 0.391(2) 0.719(2) 0.7741(18) 0.012(6) Uiso 1 1 d
C33 C 0.2457(3) 0.5866(3) 0.7279(2) 0.0350(6) Uani 1 1 d
H33C H 0.173(3) 0.630(3) 0.713(2) 0.031(8) Uiso 1 1 d
H33B H 0.220(3) 0.524(3) 0.751(2) 0.036(9) Uiso 1 1 d
H33A H 0.267(4) 0.555(3) 0.672(3) 0.053(11) Uiso 1 1 d
C34 C 0.3267(3) 0.7212(3) 0.88777(19) 0.0331(6) Uani 1 1 d
H34A H 0.244(3) 0.768(3) 0.869(2) 0.028(7) Uiso 1 1 d
H34B H 0.394(4) 0.763(3) 0.933(3) 0.051(11) Uiso 1 1 d
H34C H 0.294(3) 0.665(3) 0.919(3) 0.041(9) Uiso 1 1 d
C101 C 0.2659(2) 0.0887(2) 0.80170(17) 0.0264(5) Uani 1 1 d
C102 C 0.3204(3) 0.1569(2) 0.89278(17) 0.0270(5) Uani 1 1 d
H102 H 0.389(4) 0.126(4) 0.941(3) 0.068(13) Uiso 1 1 d
C103 C 0.2812(3) 0.2648(2) 0.91999(18) 0.0286(5) Uani 1 1 d
H103 H 0.309(4) 0.301(4) 0.980(3) 0.068(13) Uiso 1 1 d
C104 C 0.1839(3) 0.3055(2) 0.85621(18) 0.0281(5) Uani 1 1 d
H104 H 0.154(3) 0.379(3) 0.872(2) 0.031(8) Uiso 1 1 d
C105 C 0.1267(3) 0.2383(2) 0.76487(18) 0.0296(5) Uani 1 1 d
H105 H 0.060(3) 0.270(3) 0.720(2) 0.032(8) Uiso 1 1 d
C106 C 0.1673(2) 0.1314(2) 0.73898(17) 0.0287(5) Uani 1 1 d
H106 H 0.133(3) 0.090(2) 0.681(2) 0.021(7) Uiso 1 1 d
C107 C 0.3115(4) -0.0280(3) 0.7730(3) 0.0451(8) Uani 1 1 d
H17C H 0.246(5) -0.087(4) 0.733(4) 0.081(15) Uiso 1 1 d
H17B H 0.359(6) -0.031(5) 0.741(4) 0.10(2) Uiso 1 1 d
H17A H 0.362(5) -0.051(4) 0.821(4) 0.072(14) Uiso 1 1 d

loop_
_atom_site_aniso_label
_atom_site_aniso_U_11
_atom_site_aniso_U_22
_atom_site_aniso_U_33
_atom_site_aniso_U_23
_atom_site_aniso_U_13
_atom_site_aniso_U_12
Sn1 0.02721(9) 0.01359(8) 0.01553(8) 0.00027(5) 0.00815(6) -0.00294(5)
C1 0.0145(8) 0.0141(9) 0.0146(8) 0.0023(7) 0.0069(7) -0.0010(7)
C2 0.0150(8) 0.0160(9) 0.0123(8) 0.0033(7) 0.0056(7) 0.0012(7)
C3 0.0178(9) 0.0122(9) 0.0164(9) 0.0047(7) 0.0070(7) 0.0007(7)
C4 0.0136(8) 0.0121(8) 0.0149(8) 0.0019(7) 0.0046(7) 0.0005(6)
C5 0.0156(9) 0.0174(9) 0.0111(8) 0.0034(7) 0.0038(7) 0.0015(7)
C6 0.0137(8) 0.0143(9) 0.0153(9) 0.0049(7) 0.0053(7) 0.0014(7)
C7 0.0169(9) 0.0121(8) 0.0124(8) 0.0037(7) 0.0051(7) -0.0014(7)
C8 0.0189(9) 0.0127(9) 0.0165(9) 0.0038(7) 0.0064(7) 0.0014(7)
C9 0.0202(10) 0.0203(10) 0.0152(9) 0.0042(8) 0.0030(8) 0.0024(8)
C10 0.0309(11) 0.0228(11) 0.0126(9) 0.0052(8) 0.0084(8) 0.0058(8)
C11 0.0221(10) 0.0213(10) 0.0168(9) 0.0057(8) 0.0100(8) 0.0034(8)
C12 0.0172(9) 0.0158(9) 0.0132(8) 0.0035(7) 0.0037(7) -0.0006(7)
C13 0.0186(9) 0.0128(8) 0.0107(8) 0.0025(7) 0.0047(7) 0.0022(7)
C14 0.0187(9) 0.0157(9) 0.0124(8) 0.0030(7) 0.0050(7) 0.0008(7)
C15 0.0215(10) 0.0197(10) 0.0180(9) 0.0039(8) 0.0092(8) -0.0034(8)
C16 0.0308(11) 0.0156(9) 0.0178(9) 0.0067(8) 0.0085(8) 0.0005(8)
C17 0.0243(10) 0.0183(10) 0.0178(9) 0.0052(8) 0.0050(8) 0.0054(8)
C18 0.0179(9) 0.0161(9) 0.0155(9) 0.0029(7) 0.0061(7) 0.0008(7)
C19 0.0220(10) 0.0156(9) 0.0150(9) 0.0013(7) 0.0052(7) -0.0024(7)
C20 0.0317(12) 0.0176(10) 0.0147(9) 0.0004(8) 0.0036(8) -0.0046(9)
C21 0.0397(14) 0.0164(10) 0.0246(11) 0.0013(9) 0.0042(10) 0.0057(9)
C22 0.0317(13) 0.0339(14) 0.0241(12) -0.0037(10) 0.0105(10) -0.0177(11)
C23 0.0169(9) 0.0210(10) 0.0180(9) 0.0067(8) 0.0057(7) 0.0044(7)
C24 0.0227(13) 0.0493(19) 0.066(2) -0.0194(16) 0.0227(14) -0.0093(12)
C25 0.063(2) 0.0251(14) 0.071(2) 0.0203(15) 0.0509(19) 0.0214(14)
C26 0.0146(9) 0.0261(11) 0.0191(9) 0.0044(8) 0.0067(7) 0.0033(8)
C27 0.0205(11) 0.0273(12) 0.0307(12) 0.0028(10) 0.0056(9) 0.0049(9)
C28 0.0184(11) 0.0287(13) 0.0394(14) -0.0039(11) 0.0063(10) -0.0016(9)
C29 0.0184(10) 0.0222(10) 0.0272(11) 0.0098(9) 0.0094(8) 0.0045(8)
C30 0.0256(13) 0.0464(17) 0.0376(15) 0.0036(13) 0.0055(11) -0.0093(12)
C31 0.0296(14) 0.0382(16) 0.060(2) -0.0024(14) 0.0279(14) 0.0050(12)
C32 0.0163(9) 0.0229(10) 0.0218(10) 0.0083(8) 0.0087(8) 0.0054(8)
C33 0.0209(12) 0.0441(16) 0.0319(13) 0.0044(12) -0.0002(10) 0.0032(11)
C34 0.0317(13) 0.0427(15) 0.0249(12) 0.0044(11) 0.0106(10) 0.0158(12)
C101 0.0280(11) 0.0250(11) 0.0261(11) 0.0031(9) 0.0112(9) -0.0026(9)
C102 0.0301(12) 0.0288(12) 0.0236(11) 0.0092(9) 0.0086(9) -0.0015(9)
C103 0.0327(12) 0.0295(12) 0.0227(11) 0.0018(9) 0.0113(9) -0.0054(10)
C104 0.0306(12) 0.0257(12) 0.0304(12) 0.0044(10) 0.0150(10) 0.0009(9)
C105 0.0250(11) 0.0382(14) 0.0280(12) 0.0112(10) 0.0095(9) 0.0010(10)
C106 0.0271(12) 0.0360(13) 0.0205(11) 0.0024(10) 0.0077(9) -0.0037(10)
C107 0.0491(18) 0.0327(16) 0.0435(17) -0.0033(13) 0.0089(15) 0.0072(13)

loop_
_atom_type_symbol
_atom_type_description
_atom_type_scat_dispersion_real
_atom_type_scat_dispersion_imag
_atom_type_scat_source
C C 0.0033 0.0016 'International Tables Vol C Tables 4.2.6.8 and 6.1.1.4'
H H 0.0000 0.0000 'International Tables Vol C Tables 4.2.6.8 and 6.1.1.4'
Sn Sn -0.6537 1.4246 'International Tables Vol C Tables 4.2.6.8 and 6.1.1.4'

loop_
_geom_angle_atom_site_label_1
_geom_angle_atom_site_label_2
_geom_angle_atom_site_label_3
_geom_angle
_geom_angle_site_symmetry_3
C1 Sn1 Sn1 123.98(5) 2_666
C6 C1 C2 118.49(18) .
C6 C1 Sn1 116.81(14) .
C2 C1 Sn1 124.60(14) .
C3 C2 C1 120.01(18) .
C3 C2 C7 120.74(18) .
C1 C2 C7 119.18(17) .
C2 C3 C4 122.26(18) .
C2 C3 H3 116.8(17) .
C4 C3 H3 120.9(17) .
C5 C4 C3 117.23(18) .
C5 C4 C19 122.78(18) .
C3 C4 C19 119.95(18) .
C6 C5 C4 121.45(18) .
C6 C5 H5 119.4(17) .
C4 C5 H5 119.1(17) .
C5 C6 C1 120.52(18) .
C5 C6 C13 119.72(17) .
C1 C6 C13 119.70(17) .
C8 C7 C12 120.82(18) .
C8 C7 C2 120.27(17) .
C12 C7 C2 118.88(17) .
C9 C8 C7 118.57(19) .
C9 C8 C23 120.13(18) .
C7 C8 C23 121.29(18) .
C10 C9 C8 121.3(2) .
C10 C9 H9 118.4(18) .
C8 C9 H9 120.2(18) .
C11 C10 C9 119.61(19) .
C11 C10 H10 117.8(17) .
C9 C10 H10 122.6(17) .
C10 C11 C12 121.3(2) .
C10 C11 H11 118.0(17) .
C12 C11 H11 120.6(17) .
C11 C12 C7 118.36(18) .
C11 C12 C26 120.36(18) .
C7 C12 C26 121.27(17) .
C14 C13 C18 120.55(18) .
C14 C13 C6 120.37(17) .
C18 C13 C6 119.08(18) .
C15 C14 C13 118.98(19) .
C15 C14 C32 119.07(19) .
C13 C14 C32 121.94(18) .
C16 C15 C14 120.8(2) .
C16 C15 H15 113(2) .
C14 C15 H15 126(2) .
C17 C16 C15 120.0(2) .
C17 C16 H16 117.3(19) .
C15 C16 H16 122.7(19) .
C16 C17 C18 121.1(2) .
C16 C17 H17 119.8(17) .
C18 C17 H17 119.2(17) .
C17 C18 C13 118.61(19) .
C17 C18 C29 119.83(19) .
C13 C18 C29 121.55(19) .
C22 C19 C4 109.10(18) .
C22 C19 C20 108.26(19) .
C4 C19 C20 112.06(17) .
C22 C19 C21 109.2(2) .
C4 C19 C21 109.85(18) .
C20 C19 C21 108.32(19) .
C19 C20 H20A 114.8(19) .
C19 C20 H20B 104.8(17) .
H20A C20 H20B 114(3) .
C19 C20 H20C 108(2) .
H20A C20 H20C 105(3) .
H20B C20 H20C 111(3) .
C19 C21 H21A 109.0(18) .
C19 C21 H21B 114.9(18) .
H21A C21 H21B 107(3) .
C19 C21 H21C 110.7(19) .
H21A C21 H21C 107(3) .
H21B C21 H21C 108(3) .
C19 C22 H22A 110(2) .
C19 C22 H22B 112(2) .
H22A C22 H22B 109(3) .
C19 C22 H22C 111(2) .
H22A C22 H22C 109(3) .
H22B C22 H22C 105(3) .
C25 C23 C8 110.52(19) .
C25 C23 C24 110.1(3) .
C8 C23 C24 112.50(19) .
C25 C23 H23 106.0(19) .
C8 C23 H23 109.1(19) .
C24 C23 H23 108(2) .
C23 C24 H24C 114(2) .
C23 C24 H24B 104(3) .
H24C C24 H24B 102(4) .
C23 C24 H24A 112(3) .
H24C C24 H24A 106(3) .
H24B C24 H24A 120(4) .
C23 C25 H25A 107(3) .
C23 C25 H25B 118(3) .
H25A C25 H25B 109(4) .
C23 C25 H25C 115(2) .
H25A C25 H25C 109(3) .
H25B C25 H25C 99(4) .
C12 C26 C28 110.60(19) .
C12 C26 C27 112.78(18) .
C28 C26 C27 110.56(19) .
C12 C26 H26 108.2(15) .
C28 C26 H26 109.4(16) .
C27 C26 H26 105.0(15) .
C26 C27 H27A 109.9(19) .
C26 C27 H27B 113(2) .
H27A C27 H27B 110(3) .
C26 C27 H27C 112.0(18) .
H27A C27 H27C 108(3) .
H27B C27 H27C 104(3) .
C26 C28 H28C 111.0(17) .
C26 C28 H28B 115(2) .
H28C C28 H28B 103(3) .
C26 C28 H28A 110(2) .
H28C C28 H28A 114(3) .
H28B C28 H28A 103(3) .
C18 C29 C30 110.9(2) .
C18 C29 C31 111.3(2) .
C30 C29 C31 111.2(2) .
C18 C29 H29 108.6(18) .
C30 C29 H29 113.5(19) .
C31 C29 H29 100.9(19) .
C29 C30 H30A 112(2) .
C29 C30 H30B 117(3) .
H30A C30 H30B 111(4) .
C29 C30 H30C 113(3) .
H30A C30 H30C 105(3) .
H30B C30 H30C 98(4) .
C29 C31 H31A 108(2) .
C29 C31 H31B 113(3) .
H31A C31 H31B 110(3) .
C29 C31 H31C 111(2) .
H31A C31 H31C 114(3) .
H31B C31 H31C 100(3) .
C14 C32 C33 111.6(2) .
C14 C32 C34 110.84(18) .
C33 C32 C34 109.9(2) .
C14 C32 H32 107.7(15) .
C33 C32 H32 107.9(16) .
C34 C32 H32 108.7(16) .
C32 C33 H33C 110(2) .
C32 C33 H33B 111(2) .
H33C C33 H33B 109(3) .
C32 C33 H33A 110(2) .
H33C C33 H33A 109(3) .
H33B C33 H33A 108(3) .
C32 C34 H34A 111.0(16) .
C32 C34 H34B 113(3) .
H34A C34 H34B 112(3) .
C32 C34 H34C 113(2) .
H34A C34 H34C 103(3) .
H34B C34 H34C 104(3) .
C102 C101 C106 117.6(2) .
C102 C101 C107 120.8(3) .
C106 C101 C107 121.6(2) .
C103 C102 C101 121.6(2) .
C103 C102 H102 119(3) .
C101 C102 H102 119(3) .
C104 C103 C102 119.7(2) .
C104 C103 H103 121(3) .
C102 C103 H103 119(3) .
C103 C104 C105 119.8(2) .
C103 C104 H104 122.4(19) .
C105 C104 H104 117.9(19) .
C106 C105 C104 119.7(2) .
C106 C105 H105 121.8(19) .
C104 C105 H105 118.4(19) .
C105 C106 C101 121.6(2) .
C105 C106 H106 119.5(18) .
C101 C106 H106 118.8(18) .
C101 C107 H17C 118(3) .
C101 C107 H17B 114(4) .
H17C C107 H17B 97(5) .
C101 C107 H17A 113(3) .
H17C C107 H17A 110(4) .
H17B C107 H17A 102(5) .

loop_
_geom_bond_atom_site_label_1
_geom_bond_atom_site_label_2
_geom_bond_distance
_geom_bond_site_symmetry_2
Sn1 C1 2.173(2) .
Sn1 Sn1 2.6461(3) 2_666
C1 C6 1.405(3) .
C1 C2 1.406(3) .
C2 C3 1.390(3) .
C2 C7 1.499(3) .
C3 C4 1.403(3) .
C3 H3 0.88(3) .
C4 C5 1.400(3) .
C4 C19 1.532(3) .
C5 C6 1.398(3) .
C5 H5 0.93(3) .
C6 C13 1.500(3) .
C7 C8 1.408(3) .
C7 C12 1.415(3) .
C8 C9 1.395(3) .
C8 C23 1.524(3) .
C9 C10 1.389(3) .
C9 H9 0.85(3) .
C10 C11 1.388(3) .
C10 H10 0.97(3) .
C11 C12 1.396(3) .
C11 H11 0.90(3) .
C12 C26 1.522(3) .
C13 C14 1.408(3) .
C13 C18 1.415(3) .
C14 C15 1.398(3) .
C14 C32 1.525(3) .
C15 C16 1.393(3) .
C15 H15 0.91(3) .
C16 C17 1.386(3) .
C16 H16 1.00(3) .
C17 C18 1.401(3) .
C17 H17 0.98(3) .
C18 C29 1.520(3) .
C19 C22 1.531(3) .
C19 C20 1.533(3) .
C19 C21 1.541(3) .
C20 H20A 0.94(3) .
C20 H20B 1.02(3) .
C20 H20C 0.94(4) .
C21 H21A 0.94(3) .
C21 H21B 0.92(3) .
C21 H21C 0.98(3) .
C22 H22A 0.95(3) .
C22 H22B 0.91(3) .
C22 H22C 0.96(4) .
C23 C25 1.515(3) .
C23 C24 1.525(4) .
C23 H23 0.90(3) .
C24 H24C 0.91(4) .
C24 H24B 1.08(5) .
C24 H24A 1.05(5) .
C25 H25A 0.91(4) .
C25 H25B 0.90(5) .
C25 H25C 1.01(4) .
C26 C28 1.529(3) .
C26 C27 1.531(3) .
C26 H26 0.97(3) .
C27 H27A 0.93(3) .
C27 H27B 0.98(4) .
C27 H27C 1.03(3) .
C28 H28C 1.01(3) .
C28 H28B 0.95(4) .
C28 H28A 0.92(4) .
C29 C30 1.530(4) .
C29 C31 1.533(4) .
C29 H29 0.88(3) .
C30 H30A 0.96(4) .
C30 H30B 0.88(4) .
C30 H30C 1.02(5) .
C31 H31A 0.98(4) .
C31 H31B 0.89(4) .
C31 H31C 1.04(5) .
C32 C33 1.525(3) .
C32 C34 1.531(3) .
C32 H32 0.95(3) .
C33 H33C 0.94(3) .
C33 H33B 0.97(3) .
C33 H33A 0.95(4) .
C34 H34A 1.05(3) .
C34 H34B 0.88(4) .
C34 H34C 1.02(4) .
C101 C102 1.392(3) .
C101 C106 1.393(4) .
C101 C107 1.512(4) .
C102 C103 1.387(4) .
C102 H102 1.01(4) .
C103 C104 1.382(4) .
C103 H103 0.88(4) .
C104 C105 1.394(4) .
C104 H104 0.95(3) .
C105 C106 1.379(4) .
C105 H105 0.98(3) .
C106 H106 0.87(3) .
C107 H17C 0.94(5) .
C107 H17B 0.79(6) .
C107 H17A 0.88(5) .
